data_1518370
loop_
_publ_author_name
'Elsler, B.'
'Schollmeyer, D.'
'Waldvogel, S. R.'

_publ_section_title
;
 Synthesis of iodobiaryls and dibenzofurans by direct coupling at BDD
 anodes.
;
_journal_name_full 'Faraday discussions'
_journal_page_first 413
_journal_page_last 420
_journal_paper_doi 10.1039/c4fd00049h
_journal_volume 172
_journal_year 2014
_chemical_formula_moiety '2(C32 H40 O5), C H2 Cl2'
_chemical_formula_sum 'C65 H82 Cl2 O10'
_chemical_formula_weight 1094.20
_chemical_name_systematic
;
3,6-bis(1,1-dimethylethyl)-9-(3-(1,1dimethylethyl)-2-hydroxy-5-methoxyphenyl)-
2-hydroxy-8-methoxydibenzo[b,d]furan
;
_space_group_crystal_system monoclinic
_space_group_IT_number 15
_space_group_name_Hall '-C 2yc'
_space_group_name_H-M_alt 'C 1 2/c 1'
_symmetry_space_group_name_Hall '-C 2yc'
_symmetry_space_group_name_H-M 'C 1 2/c 1'
_atom_sites_solution_hydrogens mixed
_audit_creation_method SHELXL-2013
_cell_angle_alpha 90
_cell_angle_beta 121.9480(11)
_cell_angle_gamma 90
_cell_formula_units_Z 4
_cell_length_a 27.3520(12)
_cell_length_b 10.7150(5)
_cell_length_c 24.1220(13)
_cell_measurement_reflns_used 4225
_cell_measurement_temperature 173(2)
_cell_measurement_theta_max 27.6
_cell_measurement_theta_min 2.5
_cell_volume 5998.8(5)
_computing_cell_refinement 'Apex Suite'
_computing_data_collection 'Apex Suite'
_computing_data_reduction 'Apex Suite'
_computing_molecular_graphics Platon
_computing_structure_refinement 'SHELXL-2013 (Sheldrick, 2013)'
_computing_structure_solution Sir2014
_diffrn_ambient_temperature 173(2)
_diffrn_measured_fraction_theta_full 0.999
_diffrn_measured_fraction_theta_max 0.999
_diffrn_measurement_device_type 'Smart CCD'
_diffrn_measurement_method 'CCD scan'
_diffrn_radiation_type MoK\a
_diffrn_radiation_wavelength 0.71073
_diffrn_reflns_av_R_equivalents 0.0263
_diffrn_reflns_av_unetI/netI 0.0354
_diffrn_reflns_Laue_measured_fraction_full 0.999
_diffrn_reflns_Laue_measured_fraction_max 0.999
_diffrn_reflns_limit_h_max 22
_diffrn_reflns_limit_h_min -35
_diffrn_reflns_limit_k_max 14
_diffrn_reflns_limit_k_min -11
_diffrn_reflns_limit_l_max 31
_diffrn_reflns_limit_l_min -29
_diffrn_reflns_number 16237
_diffrn_reflns_point_group_measured_fraction_full 0.999
_diffrn_reflns_point_group_measured_fraction_max 0.999
_diffrn_reflns_theta_full 25.242
_diffrn_reflns_theta_max 27.854
_diffrn_reflns_theta_min 1.829
_diffrn_source 'sealed tube'
_exptl_absorpt_coefficient_mu 0.165
_exptl_absorpt_correction_type none
_exptl_crystal_colour colourless
_exptl_crystal_density_diffrn 1.212
_exptl_crystal_description block
_exptl_crystal_F_000 2344
_exptl_crystal_size_max 0.480
_exptl_crystal_size_mid 0.300
_exptl_crystal_size_min 0.280
_refine_diff_density_max 0.514
_refine_diff_density_min -0.417
_refine_diff_density_rms 0.044
_refine_ls_extinction_method none
_refine_ls_goodness_of_fit_ref 1.039
_refine_ls_hydrogen_treatment constr
_refine_ls_matrix_type full
_refine_ls_number_parameters 372
_refine_ls_number_reflns 7142
_refine_ls_number_restraints 2
_refine_ls_restrained_S_all 1.041
_refine_ls_R_factor_all 0.0770
_refine_ls_R_factor_gt 0.0526
_refine_ls_shift/su_max 0.000
_refine_ls_shift/su_mean 0.000
_refine_ls_structure_factor_coef Fsqd
_refine_ls_weighting_details 'w=1/[\s^2^(Fo^2^)+(0.0610P)^2^+4.9670P] where P=(Fo^2^+2Fc^2^)/3'
_refine_ls_weighting_scheme calc
_refine_ls_wR_factor_gt 0.1297
_refine_ls_wR_factor_ref 0.1452
_reflns_Friedel_coverage 0.000
_reflns_number_gt 5114
_reflns_number_total 7142
_reflns_threshold_expression 'I > 2\s(I)'
_cod_data_source_file c4fd00049h2.cif
_cod_data_source_block 12
_cod_database_code 1518370
_shelx_space_group_comment
;
The symmetry employed for this shelxl refinement is uniquely defined
by the following loop, which should always be used as a source of
symmetry information in preference to the above space-group names.
They are only intended as comments.
;
_shelx_estimated_absorpt_t_min 0.925
_shelx_estimated_absorpt_t_max 0.955
_shelxl_version_number 2013-3

loop_
_space_group_symop_operation_xyz
'x, y, z'
'-x, y, -z+1/2'
'x+1/2, y+1/2, z'
'-x+1/2, y+1/2, -z+1/2'
'-x, -y, -z'
'x, -y, z-1/2'
'-x+1/2, -y+1/2, -z'
'x+1/2, -y+1/2, z-1/2'

loop_
_atom_site_label
_atom_site_type_symbol
_atom_site_fract_x
_atom_site_fract_y
_atom_site_fract_z
_atom_site_U_iso_or_equiv
_atom_site_adp_type
_atom_site_occupancy
_atom_site_site_symmetry_order
_atom_site_calc_flag
_atom_site_refinement_flags_posn
_atom_site_refinement_flags_adp
_atom_site_refinement_flags_occupancy
_atom_site_disorder_assembly
_atom_site_disorder_group
C1L C 0.2435(3) 0.2768(8) 0.4722(3) 0.117(4) Uani 0.5 1 d D . P A -1
H1A H 0.2686 0.3386 0.4685 0.140 Uiso 0.5 1 calc R U P A -1
H1B H 0.2257 0.2237 0.4326 0.140 Uiso 0.5 1 calc R U P A -1
Cl1 Cl 0.19104(9) 0.35274(18) 0.47647(9) 0.0902(5) Uani 0.5 1 d D . P A -1
Cl2 Cl 0.28468(8) 0.1852(2) 0.54044(14) 0.1074(8) Uani 0.5 1 d D . P A -1
O1 O 0.40951(5) 0.35858(11) 0.71081(6) 0.0341(3) Uani 1 1 d . . . . .
C2 C 0.41068(7) 0.26513(15) 0.75098(9) 0.0305(4) Uani 1 1 d . . . . .
C3 C 0.45857(7) 0.19411(16) 0.79132(9) 0.0343(4) Uani 1 1 d . . . . .
H3 H 0.4936 0.2081 0.7930 0.041 Uiso 1 1 calc R U . . .
C4 C 0.45531(7) 0.10193(15) 0.82959(9) 0.0310(4) Uani 1 1 d . . . . .
C5 C 0.40207(7) 0.08849(15) 0.82630(8) 0.0281(3) Uani 1 1 d . . . . .
C6 C 0.35432(7) 0.16203(14) 0.78613(8) 0.0276(3) Uani 1 1 d . . . . .
H6 H 0.3194 0.1509 0.7852 0.033 Uiso 1 1 calc R U . . .
C7 C 0.35831(7) 0.25268(15) 0.74700(8) 0.0265(3) Uani 1 1 d . . . . .
C8 C 0.32111(7) 0.34787(15) 0.70076(8) 0.0265(3) Uani 1 1 d . . . . .
C9 C 0.26429(7) 0.38703(15) 0.67637(8) 0.0268(3) Uani 1 1 d . . . . .
C10 C 0.24520(7) 0.48845(16) 0.63366(8) 0.0304(4) Uani 1 1 d . . . . .
C11 C 0.27942(7) 0.54549(16) 0.61370(9) 0.0324(4) Uani 1 1 d . . . . .
H11 H 0.2638 0.6131 0.5837 0.039 Uiso 1 1 calc R U . . .
C12 C 0.33544(7) 0.50669(16) 0.63620(8) 0.0303(4) Uani 1 1 d . . . . .
C13 C 0.35459(7) 0.40850(15) 0.68061(8) 0.0286(3) Uani 1 1 d . . . . .
C14 C 0.50779(8) 0.01967(18) 0.87412(10) 0.0410(4) Uani 1 1 d . . . . .
C15 C 0.55828(10) 0.0472(3) 0.86534(16) 0.0766(9) Uani 1 1 d . . . . .
H15A H 0.5458 0.0359 0.8194 0.115 Uiso 1 1 calc R U . . .
H15B H 0.5901 -0.0102 0.8925 0.115 Uiso 1 1 calc R U . . .
H15C H 0.5712 0.1334 0.8785 0.115 Uiso 1 1 calc R U . . .
C16 C 0.52698(11) 0.0422(3) 0.94499(12) 0.0716(8) Uani 1 1 d . . . . .
H16A H 0.5394 0.1291 0.9566 0.107 Uiso 1 1 calc R U . . .
H16B H 0.5591 -0.0137 0.9732 0.107 Uiso 1 1 calc R U . . .
H16C H 0.4948 0.0256 0.9509 0.107 Uiso 1 1 calc R U . . .
C17 C 0.49220(11) -0.1176(2) 0.85614(15) 0.0673(7) Uani 1 1 d . . . . .
H17A H 0.4604 -0.1402 0.8618 0.101 Uiso 1 1 calc R U . . .
H17B H 0.5258 -0.1698 0.8846 0.101 Uiso 1 1 calc R U . . .
H17C H 0.4805 -0.1308 0.8105 0.101 Uiso 1 1 calc R U . . .
O18 O 0.39976(5) -0.00098(11) 0.86560(6) 0.0370(3) Uani 1 1 d . . . . .
H18 H 0.3646 -0.0087 0.8587 0.055 Uiso 1 1 d R U . . .
C19 C 0.22513(7) 0.32367(14) 0.69373(8) 0.0262(3) Uani 1 1 d . . . . .
C20 C 0.18648(7) 0.23376(16) 0.65194(9) 0.0310(4) Uani 1 1 d . . . . .
C21 C 0.14745(7) 0.17422(15) 0.66477(8) 0.0288(3) Uani 1 1 d . . . . .
C22 C 0.15100(7) 0.20744(16) 0.72225(9) 0.0318(4) Uani 1 1 d . . . . .
H22 H 0.1266 0.1666 0.7335 0.038 Uiso 1 1 calc R U . . .
C23 C 0.18901(7) 0.29845(17) 0.76437(8) 0.0332(4) Uani 1 1 d . . . . .
C24 C 0.22596(7) 0.35723(16) 0.75011(8) 0.0303(4) Uani 1 1 d . . . . .
H24 H 0.2517 0.4199 0.7784 0.036 Uiso 1 1 calc R U . . .
O25 O 0.18531(7) 0.20155(14) 0.59579(7) 0.0544(4) Uani 1 1 d . . . . .
H25 H 0.2059 0.2557 0.5924 0.082 Uiso 1 1 d R U . . .
C26 C 0.10030(7) 0.08482(16) 0.61524(9) 0.0331(4) Uani 1 1 d . . . . .
C27 C 0.06175(9) 0.15494(19) 0.55062(10) 0.0461(5) Uani 1 1 d . . . . .
H27A H 0.0844 0.1771 0.5313 0.069 Uiso 1 1 calc R U . . .
H27B H 0.0468 0.2310 0.5591 0.069 Uiso 1 1 calc R U . . .
H27C H 0.0295 0.1013 0.5203 0.069 Uiso 1 1 calc R U . . .
C28 C 0.06186(8) 0.03812(19) 0.63967(10) 0.0429(5) Uani 1 1 d . . . . .
H28A H 0.0328 -0.0192 0.6074 0.064 Uiso 1 1 calc R U . . .
H28B H 0.0427 0.1093 0.6458 0.064 Uiso 1 1 calc R U . . .
H28C H 0.0856 -0.0056 0.6813 0.064 Uiso 1 1 calc R U . . .
C29 C 0.12618(9) -0.03043(18) 0.60245(11) 0.0455(5) Uani 1 1 d . . . . .
H29A H 0.0951 -0.0826 0.5690 0.068 Uiso 1 1 calc R U . . .
H29B H 0.1485 -0.0785 0.6429 0.068 Uiso 1 1 calc R U . . .
H29C H 0.1514 -0.0039 0.5873 0.068 Uiso 1 1 calc R U . . .
O30 O 0.18564(7) 0.32346(15) 0.81830(7) 0.0547(4) Uani 1 1 d . . . . .
O32 O 0.18970(5) 0.52796(12) 0.61164(7) 0.0398(3) Uani 1 1 d . . . . .
C31 C 0.20886(11) 0.4358(2) 0.85171(11) 0.0553(6) Uani 1 1 d . . . . .
H31A H 0.2509 0.4336 0.8734 0.083 Uiso 1 1 calc R U . . .
H31B H 0.1984 0.4471 0.8845 0.083 Uiso 1 1 calc R U . . .
H31C H 0.1935 0.5054 0.8206 0.083 Uiso 1 1 calc R U . . .
C33 C 0.16986(8) 0.63908(19) 0.57373(11) 0.0468(5) Uani 1 1 d . . . . .
H33A H 0.1970 0.7071 0.5975 0.070 Uiso 1 1 calc R U . . .
H33B H 0.1318 0.6611 0.5656 0.070 Uiso 1 1 calc R U . . .
H33C H 0.1670 0.6256 0.5320 0.070 Uiso 1 1 calc R U . . .
C34 C 0.37397(8) 0.56781(17) 0.61527(9) 0.0367(4) Uani 1 1 d . . . . .
C35 C 0.42604(9) 0.6269(2) 0.67536(11) 0.0491(5) Uani 1 1 d . . . . .
H35A H 0.4129 0.6943 0.6920 0.074 Uiso 1 1 calc R U . . .
H35B H 0.4524 0.6610 0.6632 0.074 Uiso 1 1 calc R U . . .
H35C H 0.4461 0.5634 0.7094 0.074 Uiso 1 1 calc R U . . .
C36 C 0.34193(9) 0.6707(2) 0.56457(11) 0.0504(5) Uani 1 1 d . . . . .
H36A H 0.3294 0.7352 0.5832 0.076 Uiso 1 1 calc R U . . .
H36B H 0.3082 0.6349 0.5257 0.076 Uiso 1 1 calc R U . . .
H36C H 0.3677 0.7078 0.5524 0.076 Uiso 1 1 calc R U . . .
C37 C 0.39409(10) 0.4695(2) 0.58523(12) 0.0541(6) Uani 1 1 d . . . . .
H37A H 0.4191 0.5091 0.5726 0.081 Uiso 1 1 calc R U . . .
H37B H 0.3605 0.4330 0.5466 0.081 Uiso 1 1 calc R U . . .
H37C H 0.4155 0.4038 0.6174 0.081 Uiso 1 1 calc R U . . .

loop_
_atom_site_aniso_label
_atom_site_aniso_U_11
_atom_site_aniso_U_22
_atom_site_aniso_U_33
_atom_site_aniso_U_23
_atom_site_aniso_U_13
_atom_site_aniso_U_12
C1L 0.097(6) 0.213(11) 0.078(5) -0.029(6) 0.071(5) -0.025(6)
Cl1 0.0995(13) 0.0861(11) 0.0791(10) 0.0131(9) 0.0431(10) 0.0025(10)
Cl2 0.0653(12) 0.0869(12) 0.156(2) -0.0103(12) 0.0490(13) 0.0158(9)
O1 0.0317(6) 0.0362(6) 0.0435(7) 0.0104(6) 0.0260(6) 0.0033(5)
C2 0.0346(9) 0.0281(8) 0.0378(9) 0.0036(7) 0.0254(8) 0.0005(7)
C3 0.0322(9) 0.0354(9) 0.0448(10) 0.0042(8) 0.0268(8) 0.0039(7)
C4 0.0338(9) 0.0286(8) 0.0362(9) 0.0001(7) 0.0224(8) 0.0038(7)
C5 0.0342(9) 0.0232(7) 0.0315(8) -0.0015(6) 0.0205(7) -0.0016(6)
C6 0.0294(8) 0.0246(8) 0.0344(9) -0.0017(7) 0.0208(7) -0.0029(6)
C7 0.0294(8) 0.0242(7) 0.0300(8) -0.0023(6) 0.0186(7) -0.0016(6)
C8 0.0300(8) 0.0247(8) 0.0290(8) -0.0023(6) 0.0184(7) -0.0042(6)
C9 0.0277(8) 0.0258(8) 0.0291(8) -0.0009(6) 0.0165(7) -0.0038(6)
C10 0.0264(8) 0.0305(8) 0.0350(9) 0.0018(7) 0.0168(7) -0.0021(6)
C11 0.0325(9) 0.0301(8) 0.0350(9) 0.0070(7) 0.0182(8) -0.0021(7)
C12 0.0310(8) 0.0318(9) 0.0320(9) 0.0016(7) 0.0193(7) -0.0052(7)
C13 0.0274(8) 0.0300(8) 0.0320(9) 0.0009(7) 0.0182(7) -0.0015(6)
C14 0.0384(10) 0.0396(10) 0.0525(12) 0.0129(9) 0.0290(9) 0.0110(8)
C15 0.0485(14) 0.0858(19) 0.112(2) 0.0560(18) 0.0542(15) 0.0344(13)
C16 0.0531(14) 0.098(2) 0.0454(13) 0.0122(14) 0.0138(11) 0.0224(14)
C17 0.0722(16) 0.0405(12) 0.101(2) 0.0106(13) 0.0537(16) 0.0223(11)
O18 0.0362(7) 0.0340(7) 0.0478(8) 0.0133(6) 0.0271(6) 0.0047(5)
C19 0.0248(8) 0.0239(7) 0.0321(8) 0.0041(6) 0.0165(7) 0.0003(6)
C20 0.0355(9) 0.0281(8) 0.0351(9) -0.0015(7) 0.0224(8) -0.0041(7)
C21 0.0267(8) 0.0243(8) 0.0342(9) 0.0030(7) 0.0154(7) -0.0008(6)
C22 0.0295(8) 0.0332(9) 0.0363(9) 0.0049(7) 0.0199(8) -0.0040(7)
C23 0.0360(9) 0.0375(9) 0.0299(9) 0.0006(7) 0.0201(8) -0.0036(7)
C24 0.0280(8) 0.0309(8) 0.0288(8) -0.0003(7) 0.0129(7) -0.0059(7)
O25 0.0752(10) 0.0553(9) 0.0580(9) -0.0259(7) 0.0524(9) -0.0358(8)
C26 0.0306(9) 0.0273(8) 0.0379(10) 0.0008(7) 0.0158(8) -0.0056(7)
C27 0.0464(11) 0.0388(10) 0.0374(10) 0.0011(8) 0.0115(9) -0.0072(8)
C28 0.0335(9) 0.0401(10) 0.0518(12) 0.0003(9) 0.0203(9) -0.0122(8)
C29 0.0414(11) 0.0319(9) 0.0597(13) -0.0081(9) 0.0243(10) -0.0065(8)
O30 0.0766(10) 0.0586(9) 0.0496(9) -0.0161(7) 0.0475(8) -0.0270(8)
O32 0.0294(6) 0.0387(7) 0.0530(8) 0.0184(6) 0.0230(6) 0.0056(5)
C31 0.0809(16) 0.0493(12) 0.0479(12) -0.0082(10) 0.0423(12) -0.0090(11)
C33 0.0352(10) 0.0426(11) 0.0581(13) 0.0225(10) 0.0215(9) 0.0067(8)
C34 0.0370(10) 0.0396(10) 0.0417(10) 0.0097(8) 0.0264(9) -0.0023(7)
C35 0.0398(11) 0.0568(12) 0.0532(13) 0.0074(10) 0.0262(10) -0.0157(9)
C36 0.0482(12) 0.0563(13) 0.0556(13) 0.0242(11) 0.0334(11) 0.0010(10)
C37 0.0675(14) 0.0587(13) 0.0630(14) 0.0075(11) 0.0530(13) 0.0019(11)

loop_
_atom_type_symbol
_atom_type_description
_atom_type_scat_dispersion_real
_atom_type_scat_dispersion_imag
_atom_type_scat_source
C C 0.0033 0.0016 'International Tables Vol C Tables 4.2.6.8 and 6.1.1.4'
H H 0.0000 0.0000 'International Tables Vol C Tables 4.2.6.8 and 6.1.1.4'
O O 0.0106 0.0060 'International Tables Vol C Tables 4.2.6.8 and 6.1.1.4'
Cl Cl 0.1484 0.1585 'International Tables Vol C Tables 4.2.6.8 and 6.1.1.4'

loop_
_geom_angle_atom_site_label_1
_geom_angle_atom_site_label_2
_geom_angle_atom_site_label_3
_geom_angle
Cl1 C1L Cl2 111.1(3)
Cl1 C1L H1A 109.4
Cl2 C1L H1A 109.4
Cl1 C1L H1B 109.4
Cl2 C1L H1B 109.4
H1A C1L H1B 108.0
C2 O1 C13 105.38(12)
C3 C2 O1 123.85(14)
C3 C2 C7 123.79(15)
O1 C2 C7 112.35(14)
C2 C3 C4 119.49(15)
C2 C3 H3 120.3
C4 C3 H3 120.3
C3 C4 C5 117.34(15)
C3 C4 C14 120.58(15)
C5 C4 C14 122.07(15)
O18 C5 C6 120.55(14)
O18 C5 C4 116.86(14)
C6 C5 C4 122.59(15)
C5 C6 C7 119.01(14)
C5 C6 H6 120.5
C7 C6 H6 120.5
C2 C7 C6 117.74(15)
C2 C7 C8 105.23(14)
C6 C7 C8 137.00(15)
C13 C8 C9 119.82(15)
C13 C8 C7 105.67(13)
C9 C8 C7 134.49(14)
C10 C9 C8 116.19(14)
C10 C9 C19 120.95(14)
C8 C9 C19 122.85(14)
O32 C10 C9 115.34(14)
O32 C10 C11 122.16(15)
C9 C10 C11 122.49(15)
C12 C11 C10 122.30(16)
C12 C11 H11 118.8
C10 C11 H11 118.8
C13 C12 C11 114.50(14)
C13 C12 C34 122.11(15)
C11 C12 C34 123.38(15)
O1 C13 C12 124.01(14)
O1 C13 C8 111.37(14)
C12 C13 C8 124.62(15)
C16 C14 C17 110.5(2)
C16 C14 C15 109.0(2)
C17 C14 C15 106.38(19)
C16 C14 C4 109.55(16)
C17 C14 C4 109.67(17)
C15 C14 C4 111.72(16)
C14 C15 H15A 109.5
C14 C15 H15B 109.5
H15A C15 H15B 109.5
C14 C15 H15C 109.5
H15A C15 H15C 109.5
H15B C15 H15C 109.5
C14 C16 H16A 109.5
C14 C16 H16B 109.5
H16A C16 H16B 109.5
C14 C16 H16C 109.5
H16A C16 H16C 109.5
H16B C16 H16C 109.5
C14 C17 H17A 109.5
C14 C17 H17B 109.5
H17A C17 H17B 109.5
C14 C17 H17C 109.5
H17A C17 H17C 109.5
H17B C17 H17C 109.5
C5 O18 H18 112.2
C20 C19 C24 119.93(14)
C20 C19 C9 119.45(15)
C24 C19 C9 120.58(14)
O25 C20 C19 119.86(14)
O25 C20 C21 118.30(15)
C19 C20 C21 121.83(16)
C22 C21 C20 116.30(15)
C22 C21 C26 121.50(14)
C20 C21 C26 122.04(15)
C21 C22 C23 122.65(15)
C21 C22 H22 118.7
C23 C22 H22 118.7
O30 C23 C24 124.76(16)
O30 C23 C22 115.28(15)
C24 C23 C22 119.96(16)
C23 C24 C19 119.27(15)
C23 C24 H24 120.4
C19 C24 H24 120.4
C20 O25 H25 104.6
C29 C26 C28 107.30(15)
C29 C26 C27 109.35(16)
C28 C26 C27 107.85(15)
C29 C26 C21 111.73(14)
C28 C26 C21 111.51(15)
C27 C26 C21 109.00(14)
C26 C27 H27A 109.5
C26 C27 H27B 109.5
H27A C27 H27B 109.5
C26 C27 H27C 109.5
H27A C27 H27C 109.5
H27B C27 H27C 109.5
C26 C28 H28A 109.5
C26 C28 H28B 109.5
H28A C28 H28B 109.5
C26 C28 H28C 109.5
H28A C28 H28C 109.5
H28B C28 H28C 109.5
C26 C29 H29A 109.5
C26 C29 H29B 109.5
H29A C29 H29B 109.5
C26 C29 H29C 109.5
H29A C29 H29C 109.5
H29B C29 H29C 109.5
C23 O30 C31 118.29(15)
C10 O32 C33 118.10(13)
O30 C31 H31A 109.5
O30 C31 H31B 109.5
H31A C31 H31B 109.5
O30 C31 H31C 109.5
H31A C31 H31C 109.5
H31B C31 H31C 109.5
O32 C33 H33A 109.5
O32 C33 H33B 109.5
H33A C33 H33B 109.5
O32 C33 H33C 109.5
H33A C33 H33C 109.5
H33B C33 H33C 109.5
C36 C34 C35 108.10(17)
C36 C34 C12 111.54(15)
C35 C34 C12 108.75(15)
C36 C34 C37 108.27(17)
C35 C34 C37 110.15(17)
C12 C34 C37 110.01(15)
C34 C35 H35A 109.5
C34 C35 H35B 109.5
H35A C35 H35B 109.5
C34 C35 H35C 109.5
H35A C35 H35C 109.5
H35B C35 H35C 109.5
C34 C36 H36A 109.5
C34 C36 H36B 109.5
H36A C36 H36B 109.5
C34 C36 H36C 109.5
H36A C36 H36C 109.5
H36B C36 H36C 109.5
C34 C37 H37A 109.5
C34 C37 H37B 109.5
H37A C37 H37B 109.5
C34 C37 H37C 109.5
H37A C37 H37C 109.5
H37B C37 H37C 109.5

loop_
_geom_bond_atom_site_label_1
_geom_bond_atom_site_label_2
_geom_bond_distance
C1L Cl1 1.700(4)
C1L Cl2 1.726(4)
C1L H1A 0.9900
C1L H1B 0.9900
O1 C2 1.382(2)
O1 C13 1.3838(19)
C2 C3 1.376(2)
C2 C7 1.391(2)
C3 C4 1.387(2)
C3 H3 0.9500
C4 C5 1.423(2)
C4 C14 1.536(2)
C5 O18 1.373(2)
C5 C6 1.388(2)
C6 C7 1.398(2)
C6 H6 0.9500
C7 C8 1.456(2)
C8 C13 1.403(2)
C8 C9 1.403(2)
C9 C10 1.395(2)
C9 C19 1.503(2)
C10 O32 1.383(2)
C10 C11 1.399(2)
C11 C12 1.391(2)
C11 H11 0.9500
C12 C13 1.391(2)
C12 C34 1.536(2)
C14 C16 1.519(3)
C14 C17 1.529(3)
C14 C15 1.533(3)
C15 H15A 0.9800
C15 H15B 0.9800
C15 H15C 0.9800
C16 H16A 0.9800
C16 H16B 0.9800
C16 H16C 0.9800
C17 H17A 0.9800
C17 H17B 0.9800
C17 H17C 0.9800
O18 H18 0.8887
C19 C20 1.391(2)
C19 C24 1.395(2)
C20 O25 1.382(2)
C20 C21 1.411(2)
C21 C22 1.384(2)
C21 C26 1.542(2)
C22 C23 1.395(2)
C22 H22 0.9500
C23 O30 1.378(2)
C23 C24 1.380(2)
C24 H24 0.9500
O25 H25 0.8422
C26 C29 1.534(3)
C26 C28 1.536(2)
C26 C27 1.538(3)
C27 H27A 0.9800
C27 H27B 0.9800
C27 H27C 0.9800
C28 H28A 0.9800
C28 H28B 0.9800
C28 H28C 0.9800
C29 H29A 0.9800
C29 H29B 0.9800
C29 H29C 0.9800
O30 C31 1.400(3)
O32 C33 1.422(2)
C31 H31A 0.9800
C31 H31B 0.9800
C31 H31C 0.9800
C33 H33A 0.9800
C33 H33B 0.9800
C33 H33C 0.9800
C34 C36 1.531(3)
C34 C35 1.532(3)
C34 C37 1.536(3)
C35 H35A 0.9800
C35 H35B 0.9800
C35 H35C 0.9800
C36 H36A 0.9800
C36 H36B 0.9800
C36 H36C 0.9800
C37 H37A 0.9800
C37 H37B 0.9800
C37 H37C 0.9800

loop_
_geom_hbond_atom_site_label_D
_geom_hbond_atom_site_label_H
_geom_hbond_atom_site_label_A
_geom_hbond_distance_DH
_geom_hbond_distance_HA
_geom_hbond_distance_DA
_geom_hbond_angle_DHA
_geom_hbond_site_symmetry_A
O18 H18 O32 0.89 2.00 2.7939(16) 148 4_546
O25 H25 Cl1 0.84 2.80 3.378(2) 127 .

loop_
_geom_torsion_atom_site_label_1
_geom_torsion_atom_site_label_2
_geom_torsion_atom_site_label_3
_geom_torsion_atom_site_label_4
_geom_torsion
C13 O1 C2 C3 -178.14(17)
C13 O1 C2 C7 0.64(19)
O1 C2 C3 C4 -179.66(16)
C7 C2 C3 C4 1.7(3)
C2 C3 C4 C5 -1.9(3)
C2 C3 C4 C14 178.87(17)
C3 C4 C5 O18 -178.43(15)
C14 C4 C5 O18 0.8(2)
C3 C4 C5 C6 1.0(3)
C14 C4 C5 C6 -179.83(16)
O18 C5 C6 C7 179.67(15)
C4 C5 C6 C7 0.3(2)
C3 C2 C7 C6 -0.4(3)
O1 C2 C7 C6 -179.18(14)
C3 C2 C7 C8 178.05(17)
O1 C2 C7 C8 -0.73(19)
C5 C6 C7 C2 -0.6(2)
C5 C6 C7 C8 -178.41(18)
C2 C7 C8 C13 0.51(18)
C6 C7 C8 C13 178.50(19)
C2 C7 C8 C9 -178.18(18)
C6 C7 C8 C9 -0.2(3)
C13 C8 C9 C10 -1.4(2)
C7 C8 C9 C10 177.10(17)
C13 C8 C9 C19 177.64(15)
C7 C8 C9 C19 -3.8(3)
C8 C9 C10 O32 -178.19(15)
C19 C9 C10 O32 2.7(2)
C8 C9 C10 C11 2.6(2)
C19 C9 C10 C11 -176.52(16)
O32 C10 C11 C12 179.42(16)
C9 C10 C11 C12 -1.4(3)
C10 C11 C12 C13 -0.9(3)
C10 C11 C12 C34 -179.82(17)
C2 O1 C13 C12 179.44(16)
C2 O1 C13 C8 -0.28(18)
C11 C12 C13 O1 -177.57(16)
C34 C12 C13 O1 1.3(3)
C11 C12 C13 C8 2.1(3)
C34 C12 C13 C8 -178.99(16)
C9 C8 C13 O1 178.78(14)
C7 C8 C13 O1 -0.15(18)
C9 C8 C13 C12 -0.9(3)
C7 C8 C13 C12 -179.87(16)
C3 C4 C14 C16 116.4(2)
C5 C4 C14 C16 -62.8(2)
C3 C4 C14 C17 -122.2(2)
C5 C4 C14 C17 58.6(2)
C3 C4 C14 C15 -4.5(3)
C5 C4 C14 C15 176.3(2)
C10 C9 C19 C20 82.9(2)
C8 C9 C19 C20 -96.2(2)
C10 C9 C19 C24 -95.0(2)
C8 C9 C19 C24 86.0(2)
C24 C19 C20 O25 179.34(16)
C9 C19 C20 O25 1.5(2)
C24 C19 C20 C21 0.0(3)
C9 C19 C20 C21 -177.93(15)
O25 C20 C21 C22 178.66(16)
C19 C20 C21 C22 -1.9(2)
O25 C20 C21 C26 -5.9(3)
C19 C20 C21 C26 173.47(15)
C20 C21 C22 C23 2.7(3)
C26 C21 C22 C23 -172.70(16)
C21 C22 C23 O30 177.76(16)
C21 C22 C23 C24 -1.5(3)
O30 C23 C24 C19 -179.83(17)
C22 C23 C24 C19 -0.6(3)
C20 C19 C24 C23 1.4(2)
C9 C19 C24 C23 179.22(15)
C22 C21 C26 C29 -122.00(18)
C20 C21 C26 C29 62.8(2)
C22 C21 C26 C28 -1.9(2)
C20 C21 C26 C28 -177.10(16)
C22 C21 C26 C27 117.04(18)
C20 C21 C26 C27 -58.1(2)
C24 C23 O30 C31 18.0(3)
C22 C23 O30 C31 -161.27(19)
C9 C10 O32 C33 173.27(17)
C11 C10 O32 C33 -7.5(3)
C13 C12 C34 C36 178.30(17)
C11 C12 C34 C36 -2.9(3)
C13 C12 C34 C35 -62.6(2)
C11 C12 C34 C35 116.2(2)
C13 C12 C34 C37 58.1(2)
C11 C12 C34 C37 -123.1(2)
